data_4332015
loop_
_publ_author_name
'Silva, Rosalice M.'
'Smith, Mark D.'
'Gardinier, James R.'

_publ_section_title
;
 Anion- and Solvent-Directed Assembly in Silver Bis(thioimidazolyl)methane
 Chemistry and the Silver&#x2212;Sulfur Interaction
;
_journal_issue 5
_journal_name_full 'Inorganic Chemistry'
_journal_page_first 2132
_journal_page_last 2142
_journal_paper_doi 10.1021/ic052025a
_journal_volume 45
_journal_year 2006
_chemical_formula_moiety 'C18 H24 Ag2 N8 S4, 2(C F3 O3 S)'
_chemical_formula_sum 'C20 H24 Ag2 F6 N8 O6 S6'
_chemical_formula_weight 994.57
_chemical_name_systematic
; 
 ? 
;
_space_group_IT_number 61
_symmetry_cell_setting orthorhombic
_symmetry_space_group_name_Hall '-P 2ac 2ab'
_symmetry_space_group_name_H-M 'P b c a'
_atom_sites_solution_hydrogens geom
_atom_sites_solution_primary direct
_atom_sites_solution_secondary difmap
_audit_creation_method SHELXL-97
_cell_angle_alpha 90.00
_cell_angle_beta 90.00
_cell_angle_gamma 90.00
_cell_formula_units_Z 8
_cell_length_a 12.8641(7)
_cell_length_b 22.0250(12)
_cell_length_c 23.7696(13)
_cell_measurement_reflns_used 9623
_cell_measurement_temperature 150(1)
_cell_measurement_theta_max 26.376
_cell_measurement_theta_min 2.333
_cell_volume 6734.7(6)
_computing_cell_refinement 'SAINT+ NT V6.22 (Bruker, 2001)'
_computing_data_collection 'SMART NT V5.625 (Bruker, 1998)'
_computing_data_reduction 'SAINT+ NT V6.22'
_computing_molecular_graphics 'SHELXTL V6.1 (Sheldrick, 2000)'
_computing_publication_material 'SHELXTL V6.1'
_computing_structure_refinement 'SHELXL-97 (Sheldrick, 1997)'
_computing_structure_solution 'SHELXS-97 (Sheldrick, 1990)'
_diffrn_ambient_temperature 150(1)
_diffrn_measured_fraction_theta_full 1.000
_diffrn_measured_fraction_theta_max 1.000
_diffrn_measurement_device_type 'Bruker SMART APEX CCD diffractometer'
_diffrn_measurement_method 'omega scans'
_diffrn_radiation_monochromator graphite
_diffrn_radiation_source 'fine-focus sealed tube'
_diffrn_radiation_type MoK\a
_diffrn_radiation_wavelength 0.71073
_diffrn_reflns_av_R_equivalents 0.0526
_diffrn_reflns_av_sigmaI/netI 0.0256
_diffrn_reflns_limit_h_max 16
_diffrn_reflns_limit_h_min -16
_diffrn_reflns_limit_k_max 27
_diffrn_reflns_limit_k_min -27
_diffrn_reflns_limit_l_max 29
_diffrn_reflns_limit_l_min -29
_diffrn_reflns_number 68052
_diffrn_reflns_theta_full 26.40
_diffrn_reflns_theta_max 26.40
_diffrn_reflns_theta_min 1.71
_diffrn_standards_decay_% none
_exptl_absorpt_coefficient_mu 1.618
_exptl_absorpt_correction_type none
_exptl_crystal_colour colorless
_exptl_crystal_density_diffrn 1.962
_exptl_crystal_density_method 'not measured'
_exptl_crystal_description needle
_exptl_crystal_F_000 3936
_exptl_crystal_size_max 0.46
_exptl_crystal_size_mid 0.16
_exptl_crystal_size_min 0.08
_refine_diff_density_max 1.389
_refine_diff_density_min -0.710
_refine_diff_density_rms 0.120
_refine_ls_extinction_method none
_refine_ls_goodness_of_fit_ref 1.052
_refine_ls_hydrogen_treatment constr
_refine_ls_matrix_type full
_refine_ls_number_parameters 437
_refine_ls_number_reflns 6898
_refine_ls_number_restraints 3
_refine_ls_restrained_S_all 1.055
_refine_ls_R_factor_all 0.0444
_refine_ls_R_factor_gt 0.0391
_refine_ls_shift/su_max 0.002
_refine_ls_shift/su_mean 0.000
_refine_ls_structure_factor_coef Fsqd
_refine_ls_weighting_details 'calc w=1/[\s^2^(Fo^2^)+(0.0548P)^2^+13.6907P] where P=(Fo^2^+2Fc^2^)/3'
_refine_ls_weighting_scheme calc
_refine_ls_wR_factor_gt 0.0973
_refine_ls_wR_factor_ref 0.1005
_reflns_number_gt 6199
_reflns_number_total 6898
_reflns_threshold_expression >2sigma(I)
_cod_data_source_file ic052025asup1.cif
_cod_data_source_block Ag2(L2)2(OTf)2
_cod_depositor_comments
;
The following automatic conversions were performed:

'_symmetry_cell_setting' value 'Orthorhombic' changed to
'orthorhombic' according to
/home/saulius/struct/CIF-dictionaries/cif_core.dic dictionary named
'cif_core.dic' version 2.4.2 from 2011-04-26.

Automatic conversion script
Id: cif_fix_values 1891 2012-01-12 08:04:46Z andrius 
;
_cod_database_code 4332015

loop_
_symmetry_equiv_pos_as_xyz
'x, y, z'
'-x+1/2, -y, z+1/2'
'-x, y+1/2, -z+1/2'
'x+1/2, -y+1/2, -z'
'-x, -y, -z'
'x-1/2, y, -z-1/2'
'x, -y-1/2, z-1/2'
'-x-1/2, y-1/2, z'

loop_
_atom_site_label
_atom_site_type_symbol
_atom_site_fract_x
_atom_site_fract_y
_atom_site_fract_z
_atom_site_U_iso_or_equiv
_atom_site_adp_type
_atom_site_occupancy
_atom_site_symmetry_multiplicity
_atom_site_calc_flag
_atom_site_refinement_flags
Ag1 Ag 0.10703(2) 0.575046(12) 0.218813(12) 0.02589(9) Uani 1 1 d .
Ag2 Ag 0.34186(2) 0.539405(13) 0.203738(12) 0.02654(9) Uani 1 1 d .
S1 S 0.18977(7) 0.73114(4) 0.23696(4) 0.0272(2) Uani 1 1 d .
S2 S 0.42086(8) 0.69028(4) 0.22935(4) 0.0280(2) Uani 1 1 d .
S3 S 0.15076(8) 0.58689(4) 0.37070(4) 0.0291(2) Uani 1 1 d .
S4 S 0.38524(8) 0.55883(4) 0.35348(4) 0.0275(2) Uani 1 1 d .
C1 C 0.1591(3) 0.70241(16) 0.17045(16) 0.0245(7) Uani 1 1 d .
C2 C 0.1157(3) 0.64101(18) 0.10381(17) 0.0306(8) Uani 1 1 d .
H2 H 0.0960 0.6052 0.0843 0.037 Uiso 1 1 calc R
C3 C 0.1303(3) 0.69642(19) 0.07996(18) 0.0356(9) Uani 1 1 d .
H3 H 0.1234 0.7063 0.0412 0.043 Uiso 1 1 calc R
C4 C 0.1721(4) 0.80095(18) 0.1166(2) 0.0398(10) Uani 1 1 d .
H4A H 0.1515 0.8213 0.1515 0.060 Uiso 1 1 calc R
H4B H 0.1295 0.8161 0.0854 0.060 Uiso 1 1 calc R
H4C H 0.2456 0.8093 0.1088 0.060 Uiso 1 1 calc R
C5 C 0.3262(3) 0.75143(17) 0.22934(16) 0.0254(8) Uani 1 1 d .
H5A H 0.3340 0.7742 0.1937 0.031 Uiso 1 1 calc R
H5B H 0.3443 0.7796 0.2603 0.031 Uiso 1 1 calc R
C6 C 0.4153(3) 0.66373(16) 0.16029(15) 0.0232(7) Uani 1 1 d .
C7 C 0.3931(3) 0.60482(19) 0.08898(17) 0.0317(9) Uani 1 1 d .
H7 H 0.3748 0.5705 0.0668 0.038 Uiso 1 1 calc R
C8 C 0.4362(3) 0.65664(18) 0.06867(17) 0.0314(9) Uani 1 1 d .
H8 H 0.4529 0.6655 0.0306 0.038 Uiso 1 1 calc R
C9 C 0.5044(3) 0.75236(18) 0.11386(18) 0.0361(9) Uani 1 1 d .
H9A H 0.4531 0.7851 0.1110 0.054 Uiso 1 1 calc R
H9B H 0.5515 0.7540 0.0815 0.054 Uiso 1 1 calc R
H9C H 0.5443 0.7571 0.1487 0.054 Uiso 1 1 calc R
C10 C 0.1081(3) 0.51974(17) 0.33871(16) 0.0254(8) Uani 1 1 d .
C11 C 0.0592(3) 0.45164(18) 0.27879(18) 0.0297(8) Uani 1 1 d .
H11 H 0.0430 0.4320 0.2443 0.036 Uiso 1 1 calc R
C12 C 0.0543(3) 0.42572(17) 0.33003(18) 0.0319(9) Uani 1 1 d .
H12 H 0.0332 0.3854 0.3382 0.038 Uiso 1 1 calc R
C13 C 0.0882(5) 0.4602(2) 0.42864(19) 0.0490(12) Uani 1 1 d .
H13A H 0.1362 0.4896 0.4455 0.074 Uiso 1 1 calc R
H13B H 0.1117 0.4189 0.4373 0.074 Uiso 1 1 calc R
H13C H 0.0183 0.4664 0.4440 0.074 Uiso 1 1 calc R
C14 C 0.2710(3) 0.60144(15) 0.33338(15) 0.0228(7) Uani 1 1 d .
H14A H 0.2583 0.5940 0.2929 0.027 Uiso 1 1 calc R
H14B H 0.2874 0.6451 0.3375 0.027 Uiso 1 1 calc R
C15 C 0.3565(3) 0.48763(16) 0.32466(16) 0.0232(7) Uani 1 1 d .
C16 C 0.3192(3) 0.41481(17) 0.26756(18) 0.0286(8) Uani 1 1 d .
H16 H 0.3012 0.3934 0.2343 0.034 Uiso 1 1 calc R
C17 C 0.3348(3) 0.38938(17) 0.31844(18) 0.0304(9) Uani 1 1 d .
H17 H 0.3306 0.3474 0.3273 0.036 Uiso 1 1 calc R
C18 C 0.3824(4) 0.4292(2) 0.41471(18) 0.0395(10) Uani 1 1 d .
H18A H 0.3950 0.4694 0.4311 0.059 Uiso 1 1 calc R
H18B H 0.4446 0.4040 0.4190 0.059 Uiso 1 1 calc R
H18C H 0.3238 0.4099 0.4340 0.059 Uiso 1 1 calc R
N1 N 0.1338(2) 0.64488(14) 0.16046(13) 0.0245(6) Uani 1 1 d .
N2 N 0.1568(3) 0.73514(14) 0.12244(14) 0.0286(7) Uani 1 1 d .
N3 N 0.3799(2) 0.60912(14) 0.14594(13) 0.0259(7) Uani 1 1 d .
N4 N 0.4505(2) 0.69351(14) 0.11450(13) 0.0266(7) Uani 1 1 d .
N5 N 0.0912(2) 0.51123(14) 0.28426(13) 0.0246(6) Uani 1 1 d .
N6 N 0.0858(3) 0.46869(15) 0.36806(14) 0.0305(7) Uani 1 1 d .
N7 N 0.3333(2) 0.47667(14) 0.27133(14) 0.0250(7) Uani 1 1 d .
N8 N 0.3579(3) 0.43580(14) 0.35497(14) 0.0276(7) Uani 1 1 d .
S5 S 0.17170(8) 0.44555(4) 0.11912(4) 0.0276(2) Uani 1 1 d .
O1 O 0.1039(2) 0.49514(13) 0.13373(12) 0.0375(7) Uani 1 1 d .
O2 O 0.2773(3) 0.45149(13) 0.13803(13) 0.0409(7) Uani 1 1 d .
O3 O 0.1268(3) 0.38627(12) 0.12659(13) 0.0392(7) Uani 1 1 d .
C19 C 0.1858(4) 0.4533(2) 0.04332(18) 0.0366(10) Uani 1 1 d .
F1 F 0.2530(3) 0.41352(14) 0.02299(12) 0.0583(8) Uani 1 1 d .
F2 F 0.0960(2) 0.44541(14) 0.01623(11) 0.0528(7) Uani 1 1 d .
F3 F 0.2200(3) 0.50883(12) 0.02989(11) 0.0548(8) Uani 1 1 d .
S6 S 0.33528(11) 0.77737(5) 0.41268(5) 0.0455(3) Uani 1 1 d .
O4 O 0.3118(5) 0.75443(19) 0.36144(17) 0.128(3) Uani 1 1 d D
O5 O 0.2536(4) 0.81849(18) 0.4353(2) 0.0874(15) Uani 1 1 d D
O6 O 0.4347(3) 0.80048(18) 0.42597(18) 0.0703(11) Uani 1 1 d D
C20 C 0.3207(4) 0.71371(18) 0.46013(18) 0.0370(10) Uani 1 1 d .
F4 F 0.3346(3) 0.72691(16) 0.51228(13) 0.0834(13) Uani 1 1 d .
F5 F 0.3769(3) 0.66705(13) 0.44423(16) 0.0720(10) Uani 1 1 d .
F6 F 0.2232(3) 0.69135(15) 0.45783(15) 0.0710(10) Uani 1 1 d .

loop_
_atom_site_aniso_label
_atom_site_aniso_U_11
_atom_site_aniso_U_22
_atom_site_aniso_U_33
_atom_site_aniso_U_23
_atom_site_aniso_U_13
_atom_site_aniso_U_12
Ag1 0.02940(17) 0.02199(15) 0.02628(15) 0.00159(10) -0.00076(11) -0.00146(11)
Ag2 0.02791(17) 0.02285(15) 0.02887(16) 0.00114(11) 0.00340(11) 0.00024(11)
S1 0.0240(5) 0.0284(5) 0.0292(5) -0.0045(4) 0.0037(4) -0.0028(4)
S2 0.0250(5) 0.0315(5) 0.0276(5) 0.0014(4) -0.0035(4) 0.0006(4)
S3 0.0267(5) 0.0288(5) 0.0319(5) -0.0072(4) 0.0053(4) -0.0001(4)
S4 0.0249(5) 0.0232(4) 0.0345(5) -0.0056(4) -0.0047(4) 0.0024(4)
C1 0.0187(17) 0.0241(18) 0.0308(19) 0.0000(15) -0.0016(15) -0.0005(14)
C2 0.032(2) 0.0281(19) 0.031(2) -0.0024(16) -0.0044(17) -0.0039(16)
C3 0.035(2) 0.038(2) 0.033(2) 0.0048(17) -0.0054(18) -0.0080(19)
C4 0.043(3) 0.028(2) 0.049(3) 0.0100(18) -0.007(2) -0.0084(18)
C5 0.0232(19) 0.0227(17) 0.0304(19) -0.0043(15) -0.0005(15) -0.0026(15)
C6 0.0169(17) 0.0250(18) 0.0276(18) 0.0034(14) 0.0001(14) 0.0029(14)
C7 0.028(2) 0.034(2) 0.034(2) -0.0040(17) -0.0043(17) 0.0039(16)
C8 0.031(2) 0.034(2) 0.028(2) 0.0063(16) 0.0022(16) 0.0086(17)
C9 0.037(2) 0.030(2) 0.041(2) 0.0078(17) 0.0046(19) -0.0054(18)
C10 0.0164(17) 0.0258(18) 0.034(2) 0.0004(15) 0.0008(15) 0.0004(14)
C11 0.0208(19) 0.0275(19) 0.041(2) -0.0041(16) -0.0039(16) -0.0017(15)
C12 0.028(2) 0.0230(18) 0.044(2) 0.0052(16) -0.0011(18) -0.0039(16)
C13 0.069(4) 0.044(3) 0.034(2) 0.008(2) 0.003(2) -0.004(2)
C14 0.0230(18) 0.0168(16) 0.0285(18) 0.0001(13) 0.0039(14) 0.0017(14)
C15 0.0207(18) 0.0187(16) 0.0302(19) -0.0006(14) 0.0032(15) 0.0018(14)
C16 0.025(2) 0.0215(18) 0.039(2) -0.0066(15) 0.0031(16) 0.0014(15)
C17 0.032(2) 0.0191(18) 0.040(2) 0.0009(16) 0.0054(17) -0.0003(15)
C18 0.047(3) 0.038(2) 0.033(2) 0.0069(18) -0.0001(19) 0.001(2)
N1 0.0210(15) 0.0224(15) 0.0302(16) 0.0009(12) -0.0011(13) -0.0016(12)
N2 0.0279(17) 0.0247(16) 0.0330(17) 0.0058(13) -0.0071(14) -0.0057(13)
N3 0.0224(16) 0.0262(16) 0.0291(16) 0.0003(13) 0.0015(13) 0.0027(13)
N4 0.0241(16) 0.0255(16) 0.0304(17) 0.0056(12) 0.0014(13) 0.0043(13)
N5 0.0239(16) 0.0217(15) 0.0283(16) 0.0008(12) 0.0000(12) -0.0009(12)
N6 0.0312(18) 0.0290(17) 0.0315(17) 0.0086(13) 0.0001(14) -0.0006(14)
N7 0.0239(16) 0.0197(15) 0.0315(17) -0.0019(12) 0.0026(13) -0.0008(12)
N8 0.0251(17) 0.0254(16) 0.0323(17) 0.0040(13) 0.0054(14) 0.0022(13)
S5 0.0374(6) 0.0213(4) 0.0242(5) -0.0036(3) -0.0034(4) 0.0044(4)
O1 0.0509(19) 0.0285(15) 0.0331(15) -0.0082(12) -0.0025(13) 0.0099(13)
O2 0.0448(19) 0.0364(16) 0.0414(17) -0.0071(13) -0.0121(14) 0.0028(14)
O3 0.0472(18) 0.0242(14) 0.0462(18) 0.0050(12) 0.0020(14) 0.0033(13)
C19 0.045(3) 0.037(2) 0.028(2) -0.0048(17) 0.0008(18) -0.0059(19)
F1 0.0630(19) 0.0669(19) 0.0452(16) -0.0222(14) 0.0177(15) 0.0051(15)
F2 0.0554(18) 0.0717(19) 0.0315(14) -0.0034(13) -0.0103(12) -0.0114(15)
F3 0.075(2) 0.0495(16) 0.0398(14) 0.0118(12) -0.0010(14) -0.0206(15)
S6 0.0617(8) 0.0274(5) 0.0474(7) 0.0116(5) -0.0161(6) -0.0102(5)
O4 0.288(9) 0.056(3) 0.042(2) 0.013(2) -0.018(4) -0.048(4)
O5 0.093(3) 0.048(2) 0.121(4) 0.013(2) -0.006(3) 0.027(2)
O6 0.065(3) 0.057(2) 0.089(3) 0.015(2) 0.012(2) -0.016(2)
C20 0.053(3) 0.023(2) 0.035(2) 0.0006(16) -0.0122(19) 0.0001(18)
F4 0.146(4) 0.065(2) 0.0393(17) 0.0038(15) -0.0085(19) -0.041(2)
F5 0.089(2) 0.0344(15) 0.093(3) 0.0161(16) 0.027(2) 0.0216(16)
F6 0.065(2) 0.062(2) 0.086(2) 0.0236(17) -0.0146(18) -0.0216(17)

loop_
_atom_type_symbol
_atom_type_description
_atom_type_scat_dispersion_real
_atom_type_scat_dispersion_imag
_atom_type_scat_source
C C 0.0033 0.0016 'International Tables Vol C Tables 4.2.6.8 and 6.1.1.4'
H H 0.0000 0.0000 'International Tables Vol C Tables 4.2.6.8 and 6.1.1.4'
N N 0.0061 0.0033 'International Tables Vol C Tables 4.2.6.8 and 6.1.1.4'
O O 0.0106 0.0060 'International Tables Vol C Tables 4.2.6.8 and 6.1.1.4'
F F 0.0171 0.0103 'International Tables Vol C Tables 4.2.6.8 and 6.1.1.4'
S S 0.1246 0.1234 'International Tables Vol C Tables 4.2.6.8 and 6.1.1.4'
Ag Ag -0.8971 1.1015 'International Tables Vol C Tables 4.2.6.8 and 6.1.1.4'

loop_
_geom_angle_atom_site_label_1
_geom_angle_atom_site_label_2
_geom_angle_atom_site_label_3
_geom_angle
_geom_angle_site_symmetry_3
N1 Ag1 N5 173.01(12) .
N1 Ag1 O1 89.14(11) .
N5 Ag1 O1 96.76(11) .
N1 Ag1 Ag2 87.15(9) .
N5 Ag1 Ag2 90.58(9) .
O1 Ag1 Ag2 76.38(7) .
N1 Ag1 Ag2 126.45(9) 6_556
N5 Ag1 Ag2 55.99(9) 6_556
O1 Ag1 Ag2 101.99(7) 6_556
Ag2 Ag1 Ag2 146.391(11) 6_556
N3 Ag2 N7 167.24(12) .
N3 Ag2 O2 102.84(11) .
N7 Ag2 O2 87.35(11) .
N3 Ag2 Ag1 96.60(9) .
N7 Ag2 Ag1 91.53(8) .
O2 Ag2 Ag1 87.02(7) .
N3 Ag2 Ag1 87.64(9) 6_656
N7 Ag2 Ag1 79.71(9) 6_656
O2 Ag2 Ag1 134.18(7) 6_656
Ag1 Ag2 Ag1 136.607(10) 6_656
C1 S1 C5 102.50(17) .
C6 S2 C5 102.77(17) .
C10 S3 C14 101.79(17) .
C15 S4 C14 100.96(17) .
N1 C1 N2 110.6(3) .
N1 C1 S1 124.2(3) .
N2 C1 S1 125.2(3) .
C3 C2 N1 109.3(4) .
C3 C2 H2 125.3 .
N1 C2 H2 125.3 .
C2 C3 N2 106.7(4) .
C2 C3 H3 126.7 .
N2 C3 H3 126.7 .
N2 C4 H4A 109.5 .
N2 C4 H4B 109.5 .
H4A C4 H4B 109.5 .
N2 C4 H4C 109.5 .
H4A C4 H4C 109.5 .
H4B C4 H4C 109.5 .
S2 C5 S1 117.7(2) .
S2 C5 H5A 107.9 .
S1 C5 H5A 107.9 .
S2 C5 H5B 107.9 .
S1 C5 H5B 107.9 .
H5A C5 H5B 107.2 .
N3 C6 N4 110.3(3) .
N3 C6 S2 123.9(3) .
N4 C6 S2 125.6(3) .
C8 C7 N3 110.2(4) .
C8 C7 H7 124.9 .
N3 C7 H7 124.9 .
C7 C8 N4 105.7(3) .
C7 C8 H8 127.2 .
N4 C8 H8 127.2 .
N4 C9 H9A 109.5 .
N4 C9 H9B 109.5 .
H9A C9 H9B 109.5 .
N4 C9 H9C 109.5 .
H9A C9 H9C 109.5 .
H9B C9 H9C 109.5 .
N5 C10 N6 110.5(3) .
N5 C10 S3 126.5(3) .
N6 C10 S3 123.0(3) .
C12 C11 N5 109.4(4) .
C12 C11 H11 125.3 .
N5 C11 H11 125.3 .
C11 C12 N6 106.9(3) .
C11 C12 H12 126.6 .
N6 C12 H12 126.6 .
N6 C13 H13A 109.5 .
N6 C13 H13B 109.5 .
H13A C13 H13B 109.5 .
N6 C13 H13C 109.5 .
H13A C13 H13C 109.5 .
H13B C13 H13C 109.5 .
S4 C14 S3 118.22(19) .
S4 C14 H14A 107.8 .
S3 C14 H14A 107.8 .
S4 C14 H14B 107.8 .
S3 C14 H14B 107.8 .
H14A C14 H14B 107.1 .
N7 C15 N8 111.1(3) .
N7 C15 S4 125.8(3) .
N8 C15 S4 123.1(3) .
C17 C16 N7 109.5(4) .
C17 C16 H16 125.3 .
N7 C16 H16 125.3 .
C16 C17 N8 106.9(3) .
C16 C17 H17 126.6 .
N8 C17 H17 126.6 .
N8 C18 H18A 109.5 .
N8 C18 H18B 109.5 .
H18A C18 H18B 109.5 .
N8 C18 H18C 109.5 .
H18A C18 H18C 109.5 .
H18B C18 H18C 109.5 .
C1 N1 C2 106.1(3) .
C1 N1 Ag1 128.3(3) .
C2 N1 Ag1 125.2(3) .
C1 N2 C3 107.3(3) .
C1 N2 C4 127.1(3) .
C3 N2 C4 125.4(3) .
C6 N3 C7 105.9(3) .
C6 N3 Ag2 124.6(3) .
C7 N3 Ag2 128.4(3) .
C6 N4 C8 107.9(3) .
C6 N4 C9 126.5(3) .
C8 N4 C9 125.3(3) .
C10 N5 C11 106.0(3) .
C10 N5 Ag1 127.7(3) .
C11 N5 Ag1 126.4(3) .
C10 N6 C12 107.2(3) .
C10 N6 C13 127.8(4) .
C12 N6 C13 124.8(4) .
C15 N7 C16 105.8(3) .
C15 N7 Ag2 126.5(2) .
C16 N7 Ag2 127.0(3) .
C15 N8 C17 106.8(3) .
C15 N8 C18 127.2(3) .
C17 N8 C18 125.9(3) .
O2 S5 O3 115.07(19) .
O2 S5 O1 115.34(18) .
O3 S5 O1 114.52(19) .
O2 S5 C19 102.0(2) .
O3 S5 C19 104.32(19) .
O1 S5 C19 103.2(2) .
S5 O1 Ag1 132.10(17) .
S5 O2 Ag2 123.57(17) .
F1 C19 F2 107.7(3) .
F1 C19 F3 107.6(4) .
F2 C19 F3 106.8(4) .
F1 C19 S5 111.4(3) .
F2 C19 S5 112.3(3) .
F3 C19 S5 110.8(3) .
O4 S6 O6 122.5(3) .
O4 S6 O5 113.3(3) .
O6 S6 O5 109.8(2) .
O4 S6 C20 104.4(2) .
O6 S6 C20 103.5(2) .
O5 S6 C20 100.0(3) .
F4 C20 F5 112.3(4) .
F4 C20 F6 104.5(4) .
F5 C20 F6 102.4(4) .
F4 C20 S6 114.3(3) .
F5 C20 S6 111.7(3) .
F6 C20 S6 110.7(3) .

loop_
_geom_bond_atom_site_label_1
_geom_bond_atom_site_label_2
_geom_bond_distance
_geom_bond_site_symmetry_2
Ag1 N1 2.100(3) .
Ag1 N5 2.106(3) .
Ag1 O1 2.681(3) .
Ag1 Ag2 3.1418(4) .
Ag1 Ag2 3.9549(4) 6_556
Ag2 N3 2.118(3) .
Ag2 N7 2.122(3) .
Ag2 O2 2.623(3) .
Ag2 Ag1 3.9549(4) 6_656
S1 C1 1.748(4) .
S1 C5 1.820(4) .
S2 C6 1.744(4) .
S2 C5 1.816(4) .
S3 C10 1.751(4) .
S3 C14 1.812(4) .
S4 C15 1.751(4) .
S4 C14 1.808(4) .
C1 N1 1.330(5) .
C1 N2 1.350(5) .
C2 C3 1.359(6) .
C2 N1 1.369(5) .
C2 H2 0.9500 .
C3 N2 1.365(5) .
C3 H3 0.9500 .
C4 N2 1.470(5) .
C4 H4A 0.9800 .
C4 H4B 0.9800 .
C4 H4C 0.9800 .
C5 H5A 0.9900 .
C5 H5B 0.9900 .
C6 N3 1.331(5) .
C6 N4 1.349(5) .
C7 C8 1.358(6) .
C7 N3 1.368(5) .
C7 H7 0.9500 .
C8 N4 1.371(5) .
C8 H8 0.9500 .
C9 N4 1.470(5) .
C9 H9A 0.9800 .
C9 H9B 0.9800 .
C9 H9C 0.9800 .
C10 N5 1.326(5) .
C10 N6 1.354(5) .
C11 C12 1.346(6) .
C11 N5 1.382(5) .
C11 H11 0.9500 .
C12 N6 1.370(5) .
C12 H12 0.9500 .
C13 N6 1.452(6) .
C13 H13A 0.9800 .
C13 H13B 0.9800 .
C13 H13C 0.9800 .
C14 H14A 0.9900 .
C14 H14B 0.9900 .
C15 N7 1.324(5) .
C15 N8 1.350(5) .
C16 C17 1.348(6) .
C16 N7 1.377(5) .
C16 H16 0.9500 .
C17 N8 1.374(5) .
C17 H17 0.9500 .
C18 N8 1.462(5) .
C18 H18A 0.9800 .
C18 H18B 0.9800 .
C18 H18C 0.9800 .
S5 O2 1.437(3) .
S5 O3 1.439(3) .
S5 O1 1.440(3) .
S5 C19 1.819(4) .
C19 F1 1.322(5) .
C19 F2 1.333(5) .
C19 F3 1.339(5) .
S6 O4 1.353(4) .
S6 O6 1.412(4) .
S6 O5 1.488(4) .
S6 C20 1.809(4) .
C20 F4 1.286(5) .
C20 F5 1.312(5) .
C20 F6 1.349(6) .

loop_
_geom_torsion_atom_site_label_1
_geom_torsion_atom_site_label_2
_geom_torsion_atom_site_label_3
_geom_torsion_atom_site_label_4
_geom_torsion
_geom_torsion_site_symmetry_1
_geom_torsion_site_symmetry_4
N1 Ag1 Ag2 N3 1.21(12) . .
N5 Ag1 Ag2 N3 -172.17(12) . .
O1 Ag1 Ag2 N3 91.02(11) . .
Ag2 Ag1 Ag2 N3 -177.74(9) 6_556 .
N1 Ag1 Ag2 N7 171.36(12) . .
N5 Ag1 Ag2 N7 -2.02(12) . .
O1 Ag1 Ag2 N7 -98.83(11) . .
Ag2 Ag1 Ag2 N7 -7.59(9) 6_556 .
N1 Ag1 Ag2 O2 -101.37(11) . .
N5 Ag1 Ag2 O2 85.24(11) . .
O1 Ag1 Ag2 O2 -11.57(9) . .
Ag2 Ag1 Ag2 O2 79.68(7) 6_556 .
N1 Ag1 Ag2 Ag1 94.77(9) . 6_656
N5 Ag1 Ag2 Ag1 -78.61(9) . 6_656
O1 Ag1 Ag2 Ag1 -175.43(7) . 6_656
Ag2 Ag1 Ag2 Ag1 -84.18(3) 6_556 6_656
C5 S1 C1 N1 114.2(3) . .
C5 S1 C1 N2 -66.5(4) . .
N1 C2 C3 N2 -0.6(5) . .
C6 S2 C5 S1 81.3(2) . .
C1 S1 C5 S2 -75.4(2) . .
C5 S2 C6 N3 -113.1(3) . .
C5 S2 C6 N4 70.5(3) . .
N3 C7 C8 N4 0.5(4) . .
C14 S3 C10 N5 -56.5(4) . .
C14 S3 C10 N6 124.8(3) . .
N5 C11 C12 N6 -1.4(5) . .
C15 S4 C14 S3 74.1(2) . .
C10 S3 C14 S4 -78.9(2) . .
C14 S4 C15 N7 55.4(4) . .
C14 S4 C15 N8 -126.3(3) . .
N7 C16 C17 N8 0.7(4) . .
N2 C1 N1 C2 0.6(4) . .
S1 C1 N1 C2 180.0(3) . .
N2 C1 N1 Ag1 -172.2(2) . .
S1 C1 N1 Ag1 7.1(5) . .
C3 C2 N1 C1 0.0(5) . .
C3 C2 N1 Ag1 173.1(3) . .
O1 Ag1 N1 C1 -170.3(3) . .
Ag2 Ag1 N1 C1 -93.9(3) . .
Ag2 Ag1 N1 C1 85.4(3) 6_556 .
O1 Ag1 N1 C2 18.1(3) . .
Ag2 Ag1 N1 C2 94.5(3) . .
Ag2 Ag1 N1 C2 -86.2(3) 6_556 .
N1 C1 N2 C3 -1.0(4) . .
S1 C1 N2 C3 179.7(3) . .
N1 C1 N2 C4 175.0(4) . .
S1 C1 N2 C4 -4.4(6) . .
C2 C3 N2 C1 0.9(5) . .
C2 C3 N2 C4 -175.1(4) . .
N4 C6 N3 C7 -0.3(4) . .
S2 C6 N3 C7 -177.1(3) . .
N4 C6 N3 Ag2 168.5(2) . .
S2 C6 N3 Ag2 -8.4(4) . .
C8 C7 N3 C6 -0.1(4) . .
C8 C7 N3 Ag2 -168.3(3) . .
N7 Ag2 N3 C6 -38.6(7) . .
O2 Ag2 N3 C6 179.0(3) . .
Ag1 Ag2 N3 C6 90.6(3) . .
Ag1 Ag2 N3 C6 -46.1(3) 6_656 .
N7 Ag2 N3 C7 127.5(5) . .
O2 Ag2 N3 C7 -14.8(3) . .
Ag1 Ag2 N3 C7 -103.3(3) . .
Ag1 Ag2 N3 C7 120.1(3) 6_656 .
N3 C6 N4 C8 0.6(4) . .
S2 C6 N4 C8 177.4(3) . .
N3 C6 N4 C9 -173.8(3) . .
S2 C6 N4 C9 3.0(5) . .
C7 C8 N4 C6 -0.7(4) . .
C7 C8 N4 C9 173.8(4) . .
N6 C10 N5 C11 -1.4(4) . .
S3 C10 N5 C11 179.7(3) . .
N6 C10 N5 Ag1 177.6(2) . .
S3 C10 N5 Ag1 -1.2(5) . .
C12 C11 N5 C10 1.7(4) . .
C12 C11 N5 Ag1 -177.3(3) . .
O1 Ag1 N5 C10 165.1(3) . .
Ag2 Ag1 N5 C10 88.8(3) . .
Ag2 Ag1 N5 C10 -94.9(3) 6_556 .
O1 Ag1 N5 C11 -16.0(3) . .
Ag2 Ag1 N5 C11 -92.4(3) . .
Ag2 Ag1 N5 C11 83.9(3) 6_556 .
N5 C10 N6 C12 0.6(4) . .
S3 C10 N6 C12 179.5(3) . .
N5 C10 N6 C13 -176.2(4) . .
S3 C10 N6 C13 2.7(6) . .
C11 C12 N6 C10 0.5(4) . .
C11 C12 N6 C13 177.4(4) . .
N8 C15 N7 C16 0.1(4) . .
S4 C15 N7 C16 178.6(3) . .
N8 C15 N7 Ag2 -170.6(2) . .
S4 C15 N7 Ag2 7.9(5) . .
C17 C16 N7 C15 -0.5(4) . .
C17 C16 N7 Ag2 170.1(3) . .
N3 Ag2 N7 C15 36.4(7) . .
O2 Ag2 N7 C15 179.8(3) . .
Ag1 Ag2 N7 C15 -93.3(3) . .
Ag1 Ag2 N7 C15 44.0(3) 6_656 .
N3 Ag2 N7 C16 -132.3(5) . .
O2 Ag2 N7 C16 11.1(3) . .
Ag1 Ag2 N7 C16 98.0(3) . .
Ag1 Ag2 N7 C16 -124.8(3) 6_656 .
N7 C15 N8 C17 0.3(4) . .
S4 C15 N8 C17 -178.2(3) . .
N7 C15 N8 C18 178.6(4) . .
S4 C15 N8 C18 0.0(6) . .
C16 C17 N8 C15 -0.6(4) . .
C16 C17 N8 C18 -178.9(4) . .
O2 S5 O1 Ag1 -27.1(3) . .
O3 S5 O1 Ag1 109.9(2) . .
C19 S5 O1 Ag1 -137.3(2) . .
N1 Ag1 O1 S5 114.5(3) . .
N5 Ag1 O1 S5 -61.8(3) . .
Ag2 Ag1 O1 S5 27.2(2) . .
Ag2 Ag1 O1 S5 -118.4(2) 6_556 .
O3 S5 O2 Ag2 -130.4(2) . .
O1 S5 O2 Ag2 6.4(3) . .
C19 S5 O2 Ag2 117.4(2) . .
N3 Ag2 O2 S5 -87.1(2) . .
N7 Ag2 O2 S5 100.7(2) . .
Ag1 Ag2 O2 S5 9.0(2) . .
Ag1 Ag2 O2 S5 173.57(14) 6_656 .
O2 S5 C19 F1 55.2(3) . .
O3 S5 C19 F1 -64.8(4) . .
O1 S5 C19 F1 175.2(3) . .
O2 S5 C19 F2 176.2(3) . .
O3 S5 C19 F2 56.1(4) . .
O1 S5 C19 F2 -63.9(3) . .
O2 S5 C19 F3 -64.6(4) . .
O3 S5 C19 F3 175.4(3) . .
O1 S5 C19 F3 55.4(4) . .
O4 S6 C20 F4 -176.5(5) . .
O6 S6 C20 F4 54.2(5) . .
O5 S6 C20 F4 -59.2(4) . .
O4 S6 C20 F5 54.6(5) . .
O6 S6 C20 F5 -74.7(4) . .
O5 S6 C20 F5 172.0(4) . .
O4 S6 C20 F6 -58.9(5) . .
O6 S6 C20 F6 171.9(3) . .
O5 S6 C20 F6 58.5(4) . .
